data_4121131
loop_
_publ_author_name
'Fang Dai'
'Glenn P. A. Yap'
'Klaus H. Theopold'

_publ_section_title
;
 The Direct Oxidative Addition of O2 to a Mononuclear Cr(I) Complex Is
 Spin Forbidden
;
_journal_name_full 'Journal of the American Chemical Society'
_journal_page_first 16774
_journal_page_last 16776
_journal_paper_doi 10.1021/ja408357x
_journal_volume 135
_journal_year 2013
_chemical_formula_sum 'C37 H59 Cr N2 Si2'
_chemical_formula_weight 640.04
_chemical_name_systematic
; 
 ? 
;
_space_group_IT_number 2
_symmetry_cell_setting triclinic
_symmetry_space_group_name_Hall '-P 1'
_symmetry_space_group_name_H-M 'P -1'
_atom_sites_solution_hydrogens geom
_atom_sites_solution_primary direct
_atom_sites_solution_secondary difmap
_audit_creation_method SHELXL-97
_cell_angle_alpha 87.298(2)
_cell_angle_beta 79.583(2)
_cell_angle_gamma 79.018(2)
_cell_formula_units_Z 2
_cell_length_a 9.4237(11)
_cell_length_b 12.0092(14)
_cell_length_c 17.741(2)
_cell_measurement_reflns_used 1019
_cell_measurement_temperature 200(2)
_cell_measurement_theta_max 0.00
_cell_measurement_theta_min 0.00
_cell_volume 1938.3(4)
_computing_cell_refinement 'SAINT (Bruker, 2002)'
_computing_data_collection 'SMART (Bruker, 2002)'
_computing_data_reduction SAINT
_computing_molecular_graphics 'SHELXTL (Sheldrick, 2001)'
_computing_publication_material 'SHELXTL (Sheldrick, 2001)'
_computing_structure_refinement 'SHELXL97 (Sheldrick, 1997)'
_computing_structure_solution 'SHELXS97 (Sheldrick, 1997)'
_diffrn_ambient_temperature 200(2)
_diffrn_detector_area_resol_mean 8.33
_diffrn_measured_fraction_theta_full 1.000
_diffrn_measured_fraction_theta_max 0.988
_diffrn_measurement_device_type 'Bruker AXS APEX diffractometer'
_diffrn_measurement_method \w
_diffrn_radiation_monochromator graphite
_diffrn_radiation_source 'fine-focus sealed tube'
_diffrn_radiation_type MoK\a
_diffrn_radiation_wavelength 0.71073
_diffrn_reflns_av_R_equivalents 0.0344
_diffrn_reflns_av_sigmaI/netI 0.0618
_diffrn_reflns_limit_h_max 11
_diffrn_reflns_limit_h_min -12
_diffrn_reflns_limit_k_max 16
_diffrn_reflns_limit_k_min -15
_diffrn_reflns_limit_l_max 23
_diffrn_reflns_limit_l_min -23
_diffrn_reflns_number 18096
_diffrn_reflns_theta_full 25.00
_diffrn_reflns_theta_max 28.36
_diffrn_reflns_theta_min 1.73
_exptl_absorpt_coefficient_mu 0.382
_exptl_absorpt_correction_T_max 0.9234
_exptl_absorpt_correction_T_min 0.8732
_exptl_absorpt_correction_type multi-scan
_exptl_absorpt_process_details 'SADABS (Sheldrick, 2003)'
_exptl_crystal_colour green-red
_exptl_crystal_density_diffrn 1.097
_exptl_crystal_description block
_exptl_crystal_F_000 694
_exptl_crystal_size_max 0.37
_exptl_crystal_size_mid 0.24
_exptl_crystal_size_min 0.21
_refine_diff_density_max 0.879
_refine_diff_density_min -0.546
_refine_diff_density_rms 0.067
_refine_ls_extinction_method none
_refine_ls_goodness_of_fit_ref 1.064
_refine_ls_hydrogen_treatment constr
_refine_ls_matrix_type full
_refine_ls_number_parameters 395
_refine_ls_number_reflns 9589
_refine_ls_number_restraints 0
_refine_ls_restrained_S_all 1.064
_refine_ls_R_factor_all 0.0973
_refine_ls_R_factor_gt 0.0645
_refine_ls_shift/su_max 0.000
_refine_ls_shift/su_mean 0.000
_refine_ls_structure_factor_coef Fsqd
_refine_ls_weighting_details 'calc w=1/[\s^2^(Fo^2^)+(0.1000P)^2^] where P=(Fo^2^+2Fc^2^)/3'
_refine_ls_weighting_scheme calc
_refine_ls_wR_factor_gt 0.1675
_refine_ls_wR_factor_ref 0.1920
_reflns_number_gt 6513
_reflns_number_total 9589
_reflns_threshold_expression >2sigma(I)
_cod_data_source_file ja408357x_si_001.cif
_cod_data_source_block klat478
_cod_database_code 4121131

loop_
_symmetry_equiv_pos_as_xyz
'x, y, z'
'-x, -y, -z'

loop_
_atom_site_label
_atom_site_type_symbol
_atom_site_fract_x
_atom_site_fract_y
_atom_site_fract_z
_atom_site_U_iso_or_equiv
_atom_site_adp_type
_atom_site_occupancy
_atom_site_symmetry_multiplicity
_atom_site_calc_flag
_atom_site_refinement_flags
Cr Cr 0.20129(4) 0.19395(3) 0.24800(2) 0.03307(14) Uani 1 1 d .
N1 N 0.0788(2) 0.28464(17) 0.33591(12) 0.0376(5) Uani 1 1 d .
N2 N 0.1360(2) 0.05364(16) 0.29586(11) 0.0312(4) Uani 1 1 d .
Si1 Si 0.56119(9) 0.26701(8) 0.15815(5) 0.0527(2) Uani 1 1 d .
Si2 Si 0.23667(11) 0.27476(10) 0.04025(5) 0.0640(3) Uani 1 1 d .
C1 C -0.1235(4) 0.3370(3) 0.4451(2) 0.0688(10) Uani 1 1 d .
H1A H -0.0617 0.3619 0.4774 0.103 Uiso 1 1 calc R
H1B H -0.1982 0.3006 0.4772 0.103 Uiso 1 1 calc R
H1C H -0.1716 0.4028 0.4184 0.103 Uiso 1 1 calc R
C2 C -0.0296(3) 0.2534(2) 0.38710(15) 0.0432(6) Uani 1 1 d .
C3 C -0.0594(3) 0.1439(2) 0.39217(15) 0.0415(6) Uani 1 1 d .
H3 H -0.1449 0.1327 0.4270 0.050 Uiso 1 1 calc R
C4 C 0.0220(3) 0.0483(2) 0.35191(14) 0.0344(5) Uani 1 1 d .
C5 C -0.0239(3) -0.0636(2) 0.37679(17) 0.0461(7) Uani 1 1 d .
H5A H -0.0844 -0.0833 0.3418 0.069 Uiso 1 1 calc R
H5B H -0.0807 -0.0571 0.4289 0.069 Uiso 1 1 calc R
H5C H 0.0636 -0.1229 0.3758 0.069 Uiso 1 1 calc R
C6 C 0.1158(3) 0.3948(2) 0.34230(14) 0.0402(6) Uani 1 1 d .
C7 C 0.0424(4) 0.4899(2) 0.30755(18) 0.0516(7) Uani 1 1 d .
C8 C 0.0875(4) 0.5931(3) 0.3130(2) 0.0641(9) Uani 1 1 d .
H8 H 0.0383 0.6590 0.2903 0.077 Uiso 1 1 calc R
C9 C 0.1995(4) 0.6021(3) 0.34973(19) 0.0588(8) Uani 1 1 d .
H9 H 0.2278 0.6735 0.3524 0.071 Uiso 1 1 calc R
C10 C 0.2707(4) 0.5082(3) 0.38263(18) 0.0574(8) Uani 1 1 d .
H10 H 0.3493 0.5150 0.4079 0.069 Uiso 1 1 calc R
C11 C 0.2314(3) 0.4025(2) 0.38020(16) 0.0486(7) Uani 1 1 d .
C12 C -0.0824(4) 0.4858(3) 0.2647(3) 0.0767(12) Uani 1 1 d .
H12 H -0.1038 0.4071 0.2694 0.092 Uiso 1 1 calc R
C13 C -0.2239(5) 0.5686(4) 0.2976(4) 0.119(2) Uani 1 1 d .
H13A H -0.2066 0.6467 0.2907 0.178 Uiso 1 1 calc R
H13B H -0.2521 0.5523 0.3523 0.178 Uiso 1 1 calc R
H13C H -0.3029 0.5595 0.2706 0.178 Uiso 1 1 calc R
C14 C -0.0348(6) 0.5119(4) 0.1806(3) 0.1069(17) Uani 1 1 d .
H14A H -0.0160 0.5897 0.1747 0.160 Uiso 1 1 calc R
H14B H -0.1126 0.5043 0.1523 0.160 Uiso 1 1 calc R
H14C H 0.0551 0.4588 0.1603 0.160 Uiso 1 1 calc R
C15 C 0.3152(5) 0.3000(3) 0.4164(3) 0.0867(14) Uani 1 1 d .
H15 H 0.3179 0.2334 0.3841 0.104 Uiso 1 1 calc R
C16 C 0.2411(7) 0.2752(6) 0.4941(4) 0.172(4) Uani 1 1 d .
H16A H 0.2369 0.3385 0.5278 0.258 Uiso 1 1 calc R
H16B H 0.2958 0.2058 0.5140 0.258 Uiso 1 1 calc R
H16C H 0.1411 0.2648 0.4921 0.258 Uiso 1 1 calc R
C17 C 0.4729(6) 0.3071(6) 0.4190(3) 0.132(2) Uani 1 1 d .
H17A H 0.4754 0.3584 0.4599 0.198 Uiso 1 1 calc R
H17B H 0.5181 0.3361 0.3697 0.198 Uiso 1 1 calc R
H17C H 0.5273 0.2315 0.4290 0.198 Uiso 1 1 calc R
C18 C 0.2211(3) -0.0504(2) 0.26212(14) 0.0370(6) Uani 1 1 d .
C19 C 0.3562(3) -0.0945(2) 0.28541(16) 0.0428(6) Uani 1 1 d .
C20 C 0.4397(3) -0.1935(3) 0.2494(2) 0.0586(9) Uani 1 1 d .
H20 H 0.5314 -0.2252 0.2637 0.070 Uiso 1 1 calc R
C21 C 0.3921(4) -0.2453(3) 0.1942(2) 0.0642(10) Uani 1 1 d .
H21 H 0.4503 -0.3124 0.1710 0.077 Uiso 1 1 calc R
C22 C 0.2615(4) -0.2008(3) 0.17257(18) 0.0586(8) Uani 1 1 d .
H22 H 0.2302 -0.2380 0.1342 0.070 Uiso 1 1 calc R
C23 C 0.1724(3) -0.1028(2) 0.20478(15) 0.0446(7) Uani 1 1 d .
C24 C 0.4084(3) -0.0377(3) 0.34749(18) 0.0537(8) Uani 1 1 d .
H24 H 0.3759 0.0460 0.3412 0.064 Uiso 1 1 calc R
C25 C 0.3391(4) -0.0693(4) 0.4262(2) 0.0914(14) Uani 1 1 d .
H25A H 0.2322 -0.0469 0.4321 0.137 Uiso 1 1 calc R
H25B H 0.3746 -0.0301 0.4643 0.137 Uiso 1 1 calc R
H25C H 0.3653 -0.1515 0.4339 0.137 Uiso 1 1 calc R
C26 C 0.5758(4) -0.0597(4) 0.3405(2) 0.0866(13) Uani 1 1 d .
H26A H 0.6034 -0.0094 0.3750 0.130 Uiso 1 1 calc R
H26B H 0.6205 -0.0449 0.2876 0.130 Uiso 1 1 calc R
H26C H 0.6105 -0.1389 0.3544 0.130 Uiso 1 1 calc R
C27 C 0.0307(4) -0.0541(3) 0.17711(17) 0.0536(8) Uani 1 1 d .
H27 H -0.0230 0.0090 0.2121 0.064 Uiso 1 1 calc R
C28 C 0.0640(5) -0.0036(4) 0.0968(2) 0.0868(13) Uani 1 1 d .
H28A H 0.1291 0.0511 0.0968 0.130 Uiso 1 1 calc R
H28B H -0.0278 0.0349 0.0812 0.130 Uiso 1 1 calc R
H28C H 0.1122 -0.0643 0.0607 0.130 Uiso 1 1 calc R
C29 C -0.0701(4) -0.1410(3) 0.1787(2) 0.0779(11) Uani 1 1 d .
H29A H -0.0208 -0.2031 0.1439 0.117 Uiso 1 1 calc R
H29B H -0.1617 -0.1040 0.1622 0.117 Uiso 1 1 calc R
H29C H -0.0920 -0.1712 0.2309 0.117 Uiso 1 1 calc R
C30 C 0.3751(3) 0.2310(2) 0.17806(15) 0.0394(6) Uani 1 1 d .
C31 C 0.2660(3) 0.2390(2) 0.14013(15) 0.0419(6) Uani 1 1 d .
C32 C 0.6835(4) 0.1892(4) 0.2221(3) 0.1028(16) Uani 1 1 d .
H32A H 0.6358 0.2016 0.2757 0.154 Uiso 1 1 calc R
H32B H 0.7764 0.2171 0.2133 0.154 Uiso 1 1 calc R
H32C H 0.7027 0.1080 0.2112 0.154 Uiso 1 1 calc R
C33 C 0.5343(4) 0.4219(3) 0.1752(2) 0.0819(12) Uani 1 1 d .
H33A H 0.4821 0.4385 0.2276 0.123 Uiso 1 1 calc R
H33B H 0.4766 0.4637 0.1387 0.123 Uiso 1 1 calc R
H33C H 0.6301 0.4451 0.1683 0.123 Uiso 1 1 calc R
C34 C 0.6515(4) 0.2351(5) 0.0570(2) 0.0957(15) Uani 1 1 d .
H34A H 0.7520 0.2497 0.0491 0.144 Uiso 1 1 calc R
H34B H 0.5960 0.2834 0.0222 0.144 Uiso 1 1 calc R
H34C H 0.6541 0.1552 0.0467 0.144 Uiso 1 1 calc R
C35 C 0.0371(4) 0.2944(4) 0.0338(2) 0.0786(11) Uani 1 1 d .
H35A H 0.0002 0.2250 0.0516 0.118 Uiso 1 1 calc R
H35B H 0.0247 0.3106 -0.0195 0.118 Uiso 1 1 calc R
H35C H -0.0179 0.3579 0.0661 0.118 Uiso 1 1 calc R
C36 C 0.3416(5) 0.1575(5) -0.0245(2) 0.1023(17) Uani 1 1 d .
H36A H 0.4424 0.1376 -0.0147 0.153 Uiso 1 1 calc R
H36B H 0.3431 0.1824 -0.0780 0.153 Uiso 1 1 calc R
H36C H 0.2943 0.0911 -0.0149 0.153 Uiso 1 1 calc R
C37 C 0.2971(5) 0.4118(5) 0.0081(3) 0.1137(19) Uani 1 1 d .
H37A H 0.2399 0.4728 0.0419 0.171 Uiso 1 1 calc R
H37B H 0.2813 0.4294 -0.0446 0.171 Uiso 1 1 calc R
H37C H 0.4016 0.4050 0.0102 0.171 Uiso 1 1 calc R

loop_
_atom_site_aniso_label
_atom_site_aniso_U_11
_atom_site_aniso_U_22
_atom_site_aniso_U_33
_atom_site_aniso_U_23
_atom_site_aniso_U_13
_atom_site_aniso_U_12
Cr 0.0325(2) 0.0348(2) 0.0297(2) 0.00147(16) -0.00096(16) -0.00539(16)
N1 0.0404(12) 0.0332(11) 0.0362(11) -0.0018(9) -0.0012(9) -0.0047(9)
N2 0.0313(10) 0.0296(10) 0.0298(10) 0.0007(8) -0.0031(8) -0.0009(8)
Si1 0.0368(4) 0.0668(6) 0.0550(5) -0.0044(4) -0.0013(4) -0.0162(4)
Si2 0.0594(6) 0.1013(8) 0.0378(5) 0.0174(5) -0.0091(4) -0.0353(5)
C1 0.072(2) 0.056(2) 0.066(2) -0.0206(17) 0.0255(18) -0.0123(17)
C2 0.0459(15) 0.0391(14) 0.0395(14) -0.0075(11) 0.0009(12) -0.0011(12)
C3 0.0385(14) 0.0435(15) 0.0372(13) -0.0014(11) 0.0074(11) -0.0075(12)
C4 0.0349(13) 0.0369(13) 0.0310(12) 0.0021(10) -0.0049(10) -0.0066(10)
C5 0.0481(16) 0.0418(15) 0.0456(15) 0.0041(12) 0.0008(13) -0.0109(13)
C6 0.0465(15) 0.0375(14) 0.0336(13) -0.0054(11) 0.0004(12) -0.0061(12)
C7 0.0633(19) 0.0379(15) 0.0576(18) 0.0017(13) -0.0213(15) -0.0097(14)
C8 0.089(3) 0.0422(17) 0.068(2) 0.0094(15) -0.026(2) -0.0195(17)
C9 0.078(2) 0.0469(18) 0.0545(18) -0.0055(14) -0.0042(17) -0.0255(17)
C10 0.0585(19) 0.066(2) 0.0527(18) -0.0188(16) -0.0135(15) -0.0150(16)
C11 0.0615(19) 0.0450(16) 0.0399(15) -0.0080(12) -0.0132(14) -0.0055(14)
C12 0.091(3) 0.0412(18) 0.109(3) 0.0019(19) -0.055(3) -0.0048(18)
C13 0.083(3) 0.084(3) 0.197(6) -0.019(4) -0.070(4) 0.011(3)
C14 0.150(5) 0.082(3) 0.102(4) -0.004(3) -0.076(4) 0.000(3)
C15 0.119(4) 0.057(2) 0.105(3) -0.005(2) -0.081(3) -0.009(2)
C16 0.141(5) 0.201(7) 0.195(7) 0.149(6) -0.085(5) -0.068(5)
C17 0.103(4) 0.164(5) 0.114(4) 0.018(4) -0.043(3) 0.031(4)
C18 0.0391(14) 0.0319(12) 0.0340(13) 0.0058(10) 0.0021(11) -0.0010(11)
C19 0.0365(14) 0.0399(14) 0.0438(15) 0.0126(12) 0.0031(12) 0.0009(11)
C20 0.0433(17) 0.0456(17) 0.072(2) 0.0137(16) 0.0072(15) 0.0078(13)
C21 0.067(2) 0.0397(17) 0.068(2) -0.0032(15) 0.0181(18) 0.0079(15)
C22 0.077(2) 0.0448(17) 0.0464(17) -0.0105(13) 0.0046(16) -0.0041(16)
C23 0.0550(17) 0.0365(14) 0.0379(14) 0.0009(11) -0.0015(13) -0.0038(12)
C24 0.0431(16) 0.0583(18) 0.0581(19) 0.0123(15) -0.0158(14) -0.0020(14)
C25 0.075(3) 0.156(4) 0.052(2) 0.003(2) -0.0147(19) -0.040(3)
C26 0.053(2) 0.119(4) 0.089(3) 0.020(3) -0.018(2) -0.018(2)
C27 0.072(2) 0.0460(17) 0.0439(16) -0.0075(13) -0.0203(15) -0.0014(15)
C28 0.111(3) 0.091(3) 0.060(2) 0.015(2) -0.034(2) -0.010(3)
C29 0.083(3) 0.067(2) 0.092(3) -0.003(2) -0.034(2) -0.016(2)
C30 0.0354(14) 0.0418(14) 0.0385(13) -0.0021(11) 0.0028(11) -0.0092(11)
C31 0.0412(14) 0.0505(16) 0.0335(13) 0.0054(11) -0.0011(11) -0.0138(12)
C32 0.052(2) 0.133(4) 0.119(4) 0.024(3) -0.022(2) -0.007(2)
C33 0.085(3) 0.079(3) 0.091(3) -0.004(2) -0.005(2) -0.047(2)
C34 0.049(2) 0.152(4) 0.085(3) -0.037(3) 0.022(2) -0.039(2)
C35 0.069(2) 0.100(3) 0.074(3) 0.012(2) -0.027(2) -0.024(2)
C36 0.074(3) 0.186(5) 0.051(2) -0.035(3) 0.011(2) -0.049(3)
C37 0.114(4) 0.147(4) 0.104(3) 0.083(3) -0.047(3) -0.076(3)

loop_
_atom_type_symbol
_atom_type_description
_atom_type_scat_dispersion_real
_atom_type_scat_dispersion_imag
_atom_type_scat_source
C C 0.0033 0.0016 'International Tables Vol C Tables 4.2.6.8 and 6.1.1.4'
H H 0.0000 0.0000 'International Tables Vol C Tables 4.2.6.8 and 6.1.1.4'
N N 0.0061 0.0033 'International Tables Vol C Tables 4.2.6.8 and 6.1.1.4'
Si Si 0.0817 0.0704 'International Tables Vol C Tables 4.2.6.8 and 6.1.1.4'
Cr Cr 0.3209 0.6236 'International Tables Vol C Tables 4.2.6.8 and 6.1.1.4'

loop_
_geom_angle_atom_site_label_1
_geom_angle_atom_site_label_2
_geom_angle_atom_site_label_3
_geom_angle
C30 Cr C31 38.74(11)
C30 Cr N1 127.65(10)
C31 Cr N1 130.67(10)
C30 Cr N2 136.72(10)
C31 Cr N2 132.65(10)
N1 Cr N2 89.83(8)
C2 N1 C6 119.1(2)
C2 N1 Cr 126.85(18)
C6 N1 Cr 114.02(15)
C4 N2 C18 118.9(2)
C4 N2 Cr 126.99(17)
C18 N2 Cr 114.10(14)
C30 Si1 C32 112.59(17)
C30 Si1 C33 105.85(15)
C32 Si1 C33 109.2(2)
C30 Si1 C34 111.18(15)
C32 Si1 C34 108.0(2)
C33 Si1 C34 110.0(2)
C31 Si2 C36 109.30(18)
C31 Si2 C37 110.42(18)
C36 Si2 C37 110.3(2)
C31 Si2 C35 110.88(15)
C36 Si2 C35 109.12(19)
C37 Si2 C35 106.8(2)
N1 C2 C3 123.1(2)
N1 C2 C1 120.4(2)
C3 C2 C1 116.5(2)
C2 C3 C4 127.5(2)
N2 C4 C3 122.8(2)
N2 C4 C5 121.1(2)
C3 C4 C5 116.1(2)
C7 C6 C11 121.1(3)
C7 C6 N1 120.2(2)
C11 C6 N1 118.6(2)
C6 C7 C8 117.5(3)
C6 C7 C12 123.2(3)
C8 C7 C12 119.3(3)
C9 C8 C7 122.2(3)
C8 C9 C10 119.5(3)
C9 C10 C11 121.7(3)
C10 C11 C6 118.0(3)
C10 C11 C15 119.9(3)
C6 C11 C15 122.1(3)
C14 C12 C7 109.4(4)
C14 C12 C13 110.2(4)
C7 C12 C13 112.3(3)
C16 C15 C17 109.1(4)
C16 C15 C11 112.3(4)
C17 C15 C11 114.3(4)
C23 C18 C19 121.4(2)
C23 C18 N2 120.2(2)
C19 C18 N2 118.4(2)
C20 C19 C18 117.1(3)
C20 C19 C24 121.6(3)
C18 C19 C24 121.3(2)
C21 C20 C19 121.6(3)
C22 C21 C20 120.1(3)
C21 C22 C23 122.1(3)
C22 C23 C18 117.6(3)
C22 C23 C27 120.4(3)
C18 C23 C27 122.0(2)
C25 C24 C19 112.2(3)
C25 C24 C26 110.1(3)
C19 C24 C26 113.4(3)
C23 C27 C28 109.8(3)
C23 C27 C29 113.0(3)
C28 C27 C29 110.6(3)
C31 C30 Si1 135.6(2)
C31 C30 Cr 70.87(15)
Si1 C30 Cr 152.61(16)
C30 C31 Si2 136.4(2)
C30 C31 Cr 70.39(16)
Si2 C31 Cr 153.20(16)

loop_
_geom_bond_atom_site_label_1
_geom_bond_atom_site_label_2
_geom_bond_distance
Cr C30 1.977(2)
Cr C31 1.983(3)
Cr N1 1.995(2)
Cr N2 2.0026(19)
N1 C2 1.336(3)
N1 C6 1.446(3)
N2 C4 1.335(3)
N2 C18 1.441(3)
Si1 C30 1.854(3)
Si1 C32 1.858(4)
Si1 C33 1.860(4)
Si1 C34 1.865(4)
Si2 C31 1.860(3)
Si2 C36 1.869(5)
Si2 C37 1.874(4)
Si2 C35 1.874(4)
C1 C2 1.510(4)
C2 C3 1.392(4)
C3 C4 1.399(3)
C4 C5 1.511(3)
C6 C7 1.396(4)
C6 C11 1.398(4)
C7 C8 1.397(4)
C7 C12 1.521(5)
C8 C9 1.359(5)
C9 C10 1.362(5)
C10 C11 1.393(4)
C11 C15 1.514(5)
C12 C14 1.515(6)
C12 C13 1.541(6)
C15 C16 1.472(7)
C15 C17 1.513(7)
C18 C23 1.408(4)
C18 C19 1.408(4)
C19 C20 1.405(4)
C19 C24 1.521(4)
C20 C21 1.366(5)
C21 C22 1.360(5)
C22 C23 1.390(4)
C23 C27 1.509(4)
C24 C25 1.495(4)
C24 C26 1.532(4)
C27 C28 1.525(4)
C27 C29 1.535(5)
C30 C31 1.314(4)

loop_
_geom_torsion_atom_site_label_1
_geom_torsion_atom_site_label_2
_geom_torsion_atom_site_label_3
_geom_torsion_atom_site_label_4
_geom_torsion
C30 Cr N1 C2 -173.1(2)
C31 Cr N1 C2 136.4(2)
N2 Cr N1 C2 -16.5(2)
C30 Cr N1 C6 6.9(2)
C31 Cr N1 C6 -43.7(2)
N2 Cr N1 C6 163.38(18)
C30 Cr N2 C4 168.6(2)
C31 Cr N2 C4 -136.0(2)
N1 Cr N2 C4 16.0(2)
C30 Cr N2 C18 -14.0(2)
C31 Cr N2 C18 41.3(2)
N1 Cr N2 C18 -166.62(17)
C6 N1 C2 C3 -170.7(3)
Cr N1 C2 C3 9.2(4)
C6 N1 C2 C1 7.0(4)
Cr N1 C2 C1 -173.1(2)
N1 C2 C3 C4 6.2(5)
C1 C2 C3 C4 -171.6(3)
C18 N2 C4 C3 174.7(2)
Cr N2 C4 C3 -8.1(4)
C18 N2 C4 C5 -3.7(4)
Cr N2 C4 C5 173.53(18)
C2 C3 C4 N2 -6.8(4)
C2 C3 C4 C5 171.7(3)
C2 N1 C6 C7 -87.4(3)
Cr N1 C6 C7 92.6(3)
C2 N1 C6 C11 96.0(3)
Cr N1 C6 C11 -83.9(3)
C11 C6 C7 C8 -0.9(4)
N1 C6 C7 C8 -177.3(3)
C11 C6 C7 C12 179.1(3)
N1 C6 C7 C12 2.7(5)
C6 C7 C8 C9 0.8(5)
C12 C7 C8 C9 -179.2(3)
C7 C8 C9 C10 -0.1(5)
C8 C9 C10 C11 -0.4(5)
C9 C10 C11 C6 0.3(5)
C9 C10 C11 C15 179.0(3)
C7 C6 C11 C10 0.3(4)
N1 C6 C11 C10 176.9(3)
C7 C6 C11 C15 -178.3(3)
N1 C6 C11 C15 -1.8(4)
C6 C7 C12 C14 -114.3(4)
C8 C7 C12 C14 65.7(4)
C6 C7 C12 C13 123.1(4)
C8 C7 C12 C13 -56.9(5)
C10 C11 C15 C16 97.4(5)
C6 C11 C15 C16 -84.0(5)
C10 C11 C15 C17 -27.5(5)
C6 C11 C15 C17 151.1(4)
C4 N2 C18 C23 81.9(3)
Cr N2 C18 C23 -95.7(2)
C4 N2 C18 C19 -101.0(3)
Cr N2 C18 C19 81.4(2)
C23 C18 C19 C20 -0.5(4)
N2 C18 C19 C20 -177.5(2)
C23 C18 C19 C24 -179.9(2)
N2 C18 C19 C24 3.0(3)
C18 C19 C20 C21 -0.2(4)
C24 C19 C20 C21 179.2(3)
C19 C20 C21 C22 0.4(5)
C20 C21 C22 C23 0.0(5)
C21 C22 C23 C18 -0.7(4)
C21 C22 C23 C27 177.9(3)
C19 C18 C23 C22 0.9(4)
N2 C18 C23 C22 177.9(2)
C19 C18 C23 C27 -177.6(2)
N2 C18 C23 C27 -0.6(4)
C20 C19 C24 C25 -98.4(4)
C18 C19 C24 C25 81.0(4)
C20 C19 C24 C26 27.0(4)
C18 C19 C24 C26 -153.6(3)
C22 C23 C27 C28 -70.7(4)
C18 C23 C27 C28 107.7(3)
C22 C23 C27 C29 53.3(4)
C18 C23 C27 C29 -128.2(3)
C32 Si1 C30 C31 -159.9(3)
C33 Si1 C30 C31 80.9(3)
C34 Si1 C30 C31 -38.5(4)
C32 Si1 C30 Cr 38.1(4)
C33 Si1 C30 Cr -81.1(4)
C34 Si1 C30 Cr 159.5(3)
N1 Cr C30 C31 -110.71(18)
N2 Cr C30 C31 104.81(19)
C31 Cr C30 Si1 166.8(4)
N1 Cr C30 Si1 56.1(4)
N2 Cr C30 Si1 -88.4(4)
Si1 C30 C31 Si2 9.0(5)
Cr C30 C31 Si2 -179.7(3)
Si1 C30 C31 Cr -171.4(3)
C36 Si2 C31 C30 70.2(4)
C37 Si2 C31 C30 -51.3(4)
C35 Si2 C31 C30 -169.4(3)
C36 Si2 C31 Cr -109.0(4)
C37 Si2 C31 Cr 129.5(4)
C35 Si2 C31 Cr 11.3(4)
N1 Cr C31 C30 102.47(18)
N2 Cr C31 C30 -115.70(17)
C30 Cr C31 Si2 179.5(5)
N1 Cr C31 Si2 -78.1(4)
N2 Cr C31 Si2 63.8(4)
